data_1549402
loop_
_publ_author_name
'Louis, Marine'
'Guillot, R\'egis'
'M\'etivier, R\'emi'
'Allain, Cl\'emence'

_publ_section_title
;
 \b-Diketone derivatives: influence of the chelating group on the
 photophysical and mechanofluorochromic properties.
;
_journal_issue 6
_journal_name_full
'Photochemical &amp; photobiological sciences : Official journal of the European Photochemistry Association and the European Society for Photobiology'
_journal_page_first 822
_journal_page_last 828
_journal_paper_doi 10.1039/c8pp00070k
_journal_volume 17
_journal_year 2018
_chemical_formula_moiety 'C18 H16 O5'
_chemical_formula_sum 'C18 H16 O5'
_chemical_formula_weight 312.31
_space_group_crystal_system monoclinic
_space_group_IT_number 9
_space_group_name_Hall 'C -2yc'
_space_group_name_H-M_alt 'C 1 c 1'
_symmetry_space_group_name_Hall 'C -2yc'
_symmetry_space_group_name_H-M 'C 1 c 1'
_atom_sites_solution_hydrogens geom
_audit_creation_method SHELXL-2017/1
_audit_update_record
;
2018-02-12 deposited with the CCDC.
2018-05-04 downloaded from the CCDC.
;
_cell_angle_alpha 90
_cell_angle_beta 100.238(9)
_cell_angle_gamma 90
_cell_formula_units_Z 8
_cell_length_a 34.531(3)
_cell_length_b 7.3710(7)
_cell_length_c 11.7082(9)
_cell_measurement_reflns_used 9895
_cell_measurement_temperature 100(1)
_cell_measurement_theta_max 23.37
_cell_measurement_theta_min 2.40
_cell_volume 2932.6(4)
_computing_cell_refinement 'Bruker SAINT'
_computing_data_collection 'Bruker APEX2'
_computing_data_reduction 'Bruker SAINT'
_computing_structure_refinement 'SHELXL-2017/1 (Sheldrick, 2017)'
_computing_structure_solution 'SHELXS-97 (Sheldrick 2008)'
_diffrn_ambient_temperature 100(1)
_diffrn_measured_fraction_theta_full 0.996
_diffrn_measured_fraction_theta_max 0.996
_diffrn_measurement_device_type 'Bruker VENTURE PHOTON100 CMOS'
_diffrn_measurement_method '\f and \w scans'
_diffrn_radiation_type MoK\a
_diffrn_radiation_wavelength 0.71073
_diffrn_reflns_av_R_equivalents 0.1492
_diffrn_reflns_av_unetI/netI 0.0721
_diffrn_reflns_Laue_measured_fraction_full 0.996
_diffrn_reflns_Laue_measured_fraction_max 0.996
_diffrn_reflns_limit_h_max 38
_diffrn_reflns_limit_h_min -38
_diffrn_reflns_limit_k_max 8
_diffrn_reflns_limit_k_min -8
_diffrn_reflns_limit_l_max 13
_diffrn_reflns_limit_l_min -13
_diffrn_reflns_number 41501
_diffrn_reflns_point_group_measured_fraction_full 0.994
_diffrn_reflns_point_group_measured_fraction_max 0.994
_diffrn_reflns_theta_full 23.392
_diffrn_reflns_theta_max 23.392
_diffrn_reflns_theta_min 2.397
_exptl_absorpt_coefficient_mu 0.104
_exptl_absorpt_correction_T_max 0.9894
_exptl_absorpt_correction_T_min 0.9712
_exptl_absorpt_correction_type multi-scan
_exptl_absorpt_process_details SADABS
_exptl_crystal_colour colorless
_exptl_crystal_density_diffrn 1.415
_exptl_crystal_description plate
_exptl_crystal_F_000 1312
_exptl_crystal_size_max 0.120
_exptl_crystal_size_mid 0.110
_exptl_crystal_size_min 0.030
_refine_diff_density_max 0.443
_refine_diff_density_min -0.368
_refine_diff_density_rms 0.087
_refine_ls_abs_structure_details
;
 Flack x determined using 1504 quotients [(I+)-(I-)]/[(I+)+(I-)]
 (Parsons, Flack and Wagner, Acta Cryst. B69 (2013) 249-259).
;
_refine_ls_abs_structure_Flack 0.2(7)
_refine_ls_extinction_method none
_refine_ls_goodness_of_fit_ref 1.071
_refine_ls_hydrogen_treatment constr
_refine_ls_matrix_type full
_refine_ls_number_parameters 421
_refine_ls_number_reflns 4252
_refine_ls_number_restraints 2
_refine_ls_restrained_S_all 1.071
_refine_ls_R_factor_all 0.0755
_refine_ls_R_factor_gt 0.0619
_refine_ls_shift/su_max 0.000
_refine_ls_shift/su_mean 0.000
_refine_ls_structure_factor_coef Fsqd
_refine_ls_weighting_details 'w=1/[\s^2^(Fo^2^)+(0.1021P)^2^] where P=(Fo^2^+2Fc^2^)/3'
_refine_ls_weighting_scheme calc
_refine_ls_wR_factor_gt 0.1463
_refine_ls_wR_factor_ref 0.1523
_reflns_Friedel_coverage 0.993
_reflns_Friedel_fraction_full 0.992
_reflns_Friedel_fraction_max 0.992
_reflns_number_gt 3592
_reflns_number_total 4252
_reflns_threshold_expression 'I > 2\s(I)'
_cod_data_source_file c8pp00070k2.cif
_cod_data_source_block v287GuillotICMMO
_cod_depositor_comments 'Adding full bibliography for 1549402.cif.'
_cod_original_cell_volume 2932.6(5)
_cod_database_code 1549402
_shelx_space_group_comment
;
The symmetry employed for this shelxl refinement is uniquely defined
by the following loop, which should always be used as a source of
symmetry information in preference to the above space-group names.
They are only intended as comments.
;
_shelx_estimated_absorpt_t_min 0.988
_shelx_estimated_absorpt_t_max 0.997

loop_
_space_group_symop_operation_xyz
'x, y, z'
'x, -y, z+1/2'
'x+1/2, y+1/2, z'
'x+1/2, -y+1/2, z+1/2'

loop_
_atom_site_label
_atom_site_type_symbol
_atom_site_fract_x
_atom_site_fract_y
_atom_site_fract_z
_atom_site_U_iso_or_equiv
_atom_site_adp_type
_atom_site_occupancy
_atom_site_site_symmetry_order
_atom_site_calc_flag
_atom_site_refinement_flags_posn
_atom_site_refinement_flags_adp
C1 C 0.9605(2) 0.5627(10) 0.7914(6) 0.0377(18) Uani 1 1 d . .
H1A H 0.988450 0.567000 0.826840 0.056 Uiso 1 1 calc R U
H1B H 0.950973 0.437640 0.792400 0.056 Uiso 1 1 calc R U
H1C H 0.945458 0.640536 0.835448 0.056 Uiso 1 1 calc R U
C2 C 0.91871(19) 0.6274(8) 0.6091(6) 0.0262(16) Uani 1 1 d . .
C3 C 0.91629(19) 0.6902(9) 0.4973(5) 0.0262(15) Uani 1 1 d . .
H3 H 0.939500 0.728818 0.471316 0.031 Uiso 1 1 calc R U
C4 C 0.88071(17) 0.6979(8) 0.4226(5) 0.0227(15) Uani 1 1 d . .
H4 H 0.879625 0.741927 0.345799 0.027 Uiso 1 1 calc R U
C5 C 0.84611(17) 0.6412(8) 0.4588(5) 0.0213(15) Uani 1 1 d . .
C6 C 0.84895(17) 0.5778(8) 0.5729(5) 0.0205(14) Uani 1 1 d . .
H6 H 0.825887 0.539196 0.599697 0.025 Uiso 1 1 calc R U
C7 C 0.88532(19) 0.5707(8) 0.6477(6) 0.0233(14) Uani 1 1 d . .
H7 H 0.886972 0.526856 0.724676 0.028 Uiso 1 1 calc R U
C8 C 0.80859(18) 0.6468(7) 0.3758(5) 0.0193(15) Uani 1 1 d . .
C9 C 0.77164(17) 0.6358(8) 0.4097(6) 0.0215(15) Uani 1 1 d . .
H9 H 0.770024 0.620573 0.489237 0.026 Uiso 1 1 calc R U
C10 C 0.73765(19) 0.6472(8) 0.3277(5) 0.0211(15) Uani 1 1 d . .
C11 C 0.69754(18) 0.6392(7) 0.3544(5) 0.0186(14) Uani 1 1 d . .
C12 C 0.66548(18) 0.6805(8) 0.2668(5) 0.0250(16) Uani 1 1 d . .
H12 H 0.669920 0.713678 0.191754 0.030 Uiso 1 1 calc R U
C13 C 0.62743(17) 0.6733(8) 0.2887(5) 0.0227(15) Uani 1 1 d . .
H13 H 0.605986 0.702588 0.228738 0.027 Uiso 1 1 calc R U
C14 C 0.62036(19) 0.6241(8) 0.3967(5) 0.0210(14) Uani 1 1 d . .
C15 C 0.65218(17) 0.5828(8) 0.4853(5) 0.0194(14) Uani 1 1 d . .
H15 H 0.647592 0.550345 0.560247 0.023 Uiso 1 1 calc R U
C16 C 0.69016(17) 0.5893(8) 0.4634(5) 0.0200(14) Uani 1 1 d . .
H16 H 0.711536 0.559440 0.523384 0.024 Uiso 1 1 calc R U
C17 C 0.57912(18) 0.6147(8) 0.4157(6) 0.0241(16) Uani 1 1 d . .
C18 C 0.53671(17) 0.5394(10) 0.5462(6) 0.0317(17) Uani 1 1 d . .
H18A H 0.521163 0.649251 0.524346 0.048 Uiso 1 1 calc R U
H18B H 0.537530 0.514158 0.628805 0.048 Uiso 1 1 calc R U
H18C H 0.524604 0.436752 0.499962 0.048 Uiso 1 1 calc R U
C19 C 0.03968(19) 0.5422(10) 0.5753(5) 0.0307(17) Uani 1 1 d . .
H19A H 0.055566 0.615261 0.636160 0.046 Uiso 1 1 calc R U
H19B H 0.049050 0.416431 0.581205 0.046 Uiso 1 1 calc R U
H19C H 0.012053 0.545728 0.584762 0.046 Uiso 1 1 calc R U
C20 C 0.07972(19) 0.6206(8) 0.4356(5) 0.0240(15) Uani 1 1 d . .
C21 C 0.08189(18) 0.6889(8) 0.3274(5) 0.0258(15) Uani 1 1 d . .
H21 H 0.058620 0.730279 0.278575 0.031 Uiso 1 1 calc R U
C22 C 0.11715(18) 0.6982(8) 0.2893(5) 0.0213(14) Uani 1 1 d . .
H22 H 0.117960 0.743617 0.213769 0.026 Uiso 1 1 calc R U
C23 C 0.15177(17) 0.6418(7) 0.3601(5) 0.0195(15) Uani 1 1 d . .
C24 C 0.14968(18) 0.5771(8) 0.4708(5) 0.0198(14) Uani 1 1 d . .
H24 H 0.173197 0.540805 0.520545 0.024 Uiso 1 1 calc R U
C25 C 0.11467(19) 0.5646(8) 0.5096(5) 0.0212(14) Uani 1 1 d . .
H25 H 0.113820 0.519139 0.585013 0.025 Uiso 1 1 calc R U
C26 C 0.18890(18) 0.6499(8) 0.3160(5) 0.0214(15) Uani 1 1 d . .
C27 C 0.22660(17) 0.6373(8) 0.3876(6) 0.0205(15) Uani 1 1 d . .
H27 H 0.228609 0.622394 0.469074 0.025 Uiso 1 1 calc R U
C28 C 0.26036(18) 0.6465(7) 0.3398(5) 0.0178(14) Uani 1 1 d . .
C29 C 0.30034(19) 0.6382(7) 0.4074(6) 0.0202(14) Uani 1 1 d . .
C30 C 0.33236(19) 0.6791(8) 0.3528(6) 0.0248(16) Uani 1 1 d . .
H30 H 0.327728 0.710964 0.272912 0.030 Uiso 1 1 calc R U
C31 C 0.37049(19) 0.6736(9) 0.4136(6) 0.0273(16) Uani 1 1 d . .
H31 H 0.391747 0.702654 0.375326 0.033 Uiso 1 1 calc R U
C32 C 0.37798(19) 0.6264(8) 0.5295(6) 0.0217(15) Uani 1 1 d . .
C33 C 0.34690(16) 0.5848(8) 0.5853(5) 0.0208(14) Uani 1 1 d . .
H33 H 0.351861 0.553188 0.665191 0.025 Uiso 1 1 calc R U
C34 C 0.30866(18) 0.5893(8) 0.5248(5) 0.0214(15) Uani 1 1 d . .
H34 H 0.287640 0.558488 0.563589 0.026 Uiso 1 1 calc R U
C35 C 0.4197(2) 0.6182(8) 0.5893(6) 0.0249(16) Uani 1 1 d . .
C36 C 0.46353(18) 0.5464(10) 0.7646(6) 0.0350(17) Uani 1 1 d . .
H36A H 0.478808 0.656678 0.757652 0.053 Uiso 1 1 calc R U
H36B H 0.475669 0.443656 0.731225 0.053 Uiso 1 1 calc R U
H36C H 0.463077 0.522426 0.846640 0.053 Uiso 1 1 calc R U
O1 O 0.95570(13) 0.6256(6) 0.6740(4) 0.0340(12) Uani 1 1 d . .
O2 O 0.81080(13) 0.6670(6) 0.2681(4) 0.0288(11) Uani 1 1 d . .
O3 O 0.73912(13) 0.6657(6) 0.2171(4) 0.0294(11) Uani 1 1 d . .
H100 H 0.762684 0.675761 0.208725 0.044 Uiso 1 1 calc R U
O4 O 0.55087(13) 0.6424(6) 0.3399(4) 0.0348(12) Uani 1 1 d . .
O5 O 0.57615(11) 0.5660(6) 0.5250(3) 0.0245(10) Uani 1 1 d . .
O6 O 0.04314(12) 0.6142(6) 0.4632(4) 0.0287(11) Uani 1 1 d . .
O7 O 0.18629(12) 0.6709(6) 0.2048(4) 0.0291(11) Uani 1 1 d . .
O8 O 0.25818(13) 0.6674(6) 0.2270(4) 0.0310(11) Uani 1 1 d . .
H101 H 0.234444 0.670774 0.194565 0.047 Uiso 1 1 calc R U
O9 O 0.44749(14) 0.6472(7) 0.5431(4) 0.0416(13) Uani 1 1 d . .
O10 O 0.42368(12) 0.5709(6) 0.7028(4) 0.0287(11) Uani 1 1 d . .

loop_
_atom_site_aniso_label
_atom_site_aniso_U_11
_atom_site_aniso_U_22
_atom_site_aniso_U_33
_atom_site_aniso_U_23
_atom_site_aniso_U_13
_atom_site_aniso_U_12
C1 0.029(4) 0.059(5) 0.024(4) 0.008(3) 0.003(3) 0.004(3)
C2 0.022(4) 0.025(4) 0.033(4) -0.005(3) 0.009(3) 0.003(3)
C3 0.023(4) 0.032(4) 0.027(4) 0.002(3) 0.015(3) 0.002(3)
C4 0.026(4) 0.026(4) 0.020(4) 0.000(3) 0.015(3) 0.004(3)
C5 0.028(4) 0.015(3) 0.022(4) 0.001(2) 0.009(3) 0.005(3)
C6 0.020(4) 0.020(3) 0.024(4) -0.005(3) 0.012(3) 0.001(3)
C7 0.024(3) 0.027(4) 0.021(3) -0.001(3) 0.010(3) 0.002(3)
C8 0.025(4) 0.011(3) 0.022(4) 0.002(3) 0.005(3) 0.002(2)
C9 0.023(4) 0.022(3) 0.021(4) -0.001(3) 0.009(3) 0.000(3)
C10 0.028(4) 0.017(3) 0.020(4) 0.000(3) 0.007(3) 0.002(3)
C11 0.021(3) 0.014(3) 0.020(3) -0.005(2) 0.002(3) 0.002(3)
C12 0.029(4) 0.025(4) 0.020(4) -0.002(3) 0.003(3) 0.003(3)
C13 0.020(4) 0.026(4) 0.018(4) 0.001(3) -0.008(3) 0.002(3)
C14 0.030(4) 0.013(3) 0.020(3) -0.007(2) 0.005(3) -0.001(3)
C15 0.022(4) 0.022(3) 0.012(3) -0.006(3) -0.001(3) 0.005(3)
C16 0.018(3) 0.024(4) 0.017(3) -0.003(3) -0.003(3) 0.004(2)
C17 0.016(4) 0.022(4) 0.034(4) -0.005(3) 0.000(3) 0.002(3)
C18 0.010(3) 0.049(5) 0.036(4) -0.011(3) 0.004(3) -0.001(3)
C19 0.021(4) 0.040(4) 0.031(4) 0.005(3) 0.006(3) 0.004(3)
C20 0.026(4) 0.023(4) 0.022(4) -0.007(3) 0.000(3) 0.002(3)
C21 0.027(4) 0.025(4) 0.022(4) -0.002(3) -0.004(3) 0.006(3)
C22 0.027(4) 0.019(4) 0.016(3) -0.002(3) 0.000(3) 0.001(3)
C23 0.028(4) 0.012(3) 0.018(4) -0.001(2) 0.003(3) 0.003(2)
C24 0.021(3) 0.018(3) 0.017(3) -0.006(3) -0.003(3) 0.003(2)
C25 0.025(4) 0.023(3) 0.016(3) 0.002(3) 0.004(3) 0.000(3)
C26 0.027(4) 0.021(3) 0.017(4) -0.005(3) 0.006(3) 0.001(3)
C27 0.019(4) 0.023(3) 0.019(3) 0.000(3) 0.002(3) -0.002(3)
C28 0.027(4) 0.012(3) 0.013(4) 0.000(2) 0.002(3) 0.003(3)
C29 0.029(4) 0.011(3) 0.023(4) -0.002(3) 0.010(3) 0.000(3)
C30 0.033(4) 0.023(4) 0.020(4) 0.001(3) 0.009(3) 0.007(3)
C31 0.025(4) 0.031(4) 0.030(4) 0.006(3) 0.014(3) 0.006(3)
C32 0.024(4) 0.016(3) 0.027(4) -0.003(3) 0.010(3) 0.000(2)
C33 0.017(4) 0.027(4) 0.020(3) -0.002(3) 0.007(3) -0.002(3)
C34 0.019(3) 0.029(4) 0.019(4) -0.005(3) 0.011(3) -0.002(3)
C35 0.030(4) 0.021(4) 0.026(4) -0.002(3) 0.010(3) 0.002(3)
C36 0.013(3) 0.056(5) 0.034(4) 0.000(3) 0.000(3) 0.005(3)
O1 0.022(3) 0.053(3) 0.026(3) 0.000(2) 0.003(2) 0.009(2)
O2 0.031(3) 0.045(3) 0.013(3) 0.001(2) 0.011(2) 0.001(2)
O3 0.026(2) 0.051(3) 0.011(2) 0.006(2) 0.004(2) 0.003(2)
O4 0.018(3) 0.047(3) 0.036(3) 0.004(2) -0.006(2) 0.003(2)
O5 0.011(2) 0.042(3) 0.020(2) -0.002(2) 0.0009(18) 0.0023(19)
O6 0.013(2) 0.044(3) 0.030(3) -0.005(2) 0.0061(19) 0.0023(19)
O7 0.025(2) 0.048(3) 0.014(3) 0.0032(19) 0.0020(19) 0.002(2)
O8 0.031(3) 0.052(3) 0.010(2) 0.003(2) 0.002(2) 0.001(2)
O9 0.022(3) 0.070(4) 0.035(3) 0.010(2) 0.011(2) 0.004(2)
O10 0.016(2) 0.048(3) 0.022(3) -0.002(2) 0.0034(19) 0.002(2)

loop_
_atom_type_symbol
_atom_type_description
_atom_type_scat_dispersion_real
_atom_type_scat_dispersion_imag
_atom_type_scat_source
C C 0.0033 0.0016 'International Tables Vol C Tables 4.2.6.8 and 6.1.1.4'
H H 0.0000 0.0000 'International Tables Vol C Tables 4.2.6.8 and 6.1.1.4'
O O 0.0106 0.0060 'International Tables Vol C Tables 4.2.6.8 and 6.1.1.4'

loop_
_geom_angle_atom_site_label_1
_geom_angle_atom_site_label_2
_geom_angle_atom_site_label_3
_geom_angle
O1 C1 H1A 109.5
O1 C1 H1B 109.5
H1A C1 H1B 109.5
O1 C1 H1C 109.5
H1A C1 H1C 109.5
H1B C1 H1C 109.5
O1 C2 C7 124.8(6)
O1 C2 C3 115.2(6)
C7 C2 C3 120.1(6)
C4 C3 C2 121.0(6)
C4 C3 H3 119.5
C2 C3 H3 119.5
C3 C4 C5 120.5(6)
C3 C4 H4 119.7
C5 C4 H4 119.7
C4 C5 C6 118.0(6)
C4 C5 C8 119.3(5)
C6 C5 C8 122.7(5)
C7 C6 C5 120.8(6)
C7 C6 H6 119.6
C5 C6 H6 119.6
C2 C7 C6 119.7(6)
C2 C7 H7 120.2
C6 C7 H7 120.2
O2 C8 C9 119.9(6)
O2 C8 C5 116.8(5)
C9 C8 C5 123.3(5)
C10 C9 C8 120.2(6)
C10 C9 H9 119.9
C8 C9 H9 119.9
O3 C10 C9 121.0(6)
O3 C10 C11 114.6(5)
C9 C10 C11 124.4(5)
C16 C11 C12 118.5(5)
C16 C11 C10 122.4(5)
C12 C11 C10 119.0(5)
C13 C12 C11 120.5(6)
C13 C12 H12 119.7
C11 C12 H12 119.7
C14 C13 C12 120.6(5)
C14 C13 H13 119.7
C12 C13 H13 119.7
C13 C14 C15 119.5(6)
C13 C14 C17 118.8(6)
C15 C14 C17 121.7(6)
C16 C15 C14 120.0(6)
C16 C15 H15 120.0
C14 C15 H15 120.0
C15 C16 C11 120.9(5)
C15 C16 H16 119.6
C11 C16 H16 119.6
O4 C17 O5 123.4(6)
O4 C17 C14 123.5(6)
O5 C17 C14 113.0(5)
O5 C18 H18A 109.5
O5 C18 H18B 109.5
H18A C18 H18B 109.5
O5 C18 H18C 109.5
H18A C18 H18C 109.5
H18B C18 H18C 109.5
O6 C19 H19A 109.5
O6 C19 H19B 109.5
H19A C19 H19B 109.5
O6 C19 H19C 109.5
H19A C19 H19C 109.5
H19B C19 H19C 109.5
O6 C20 C21 115.9(5)
O6 C20 C25 124.8(6)
C21 C20 C25 119.3(6)
C22 C21 C20 121.0(5)
C22 C21 H21 119.5
C20 C21 H21 119.5
C21 C22 C23 120.6(6)
C21 C22 H22 119.7
C23 C22 H22 119.7
C22 C23 C24 118.4(5)
C22 C23 C26 119.3(5)
C24 C23 C26 122.3(5)
C25 C24 C23 121.8(5)
C25 C24 H24 119.1
C23 C24 H24 119.1
C24 C25 C20 119.0(6)
C24 C25 H25 120.5
C20 C25 H25 120.5
O7 C26 C27 119.5(6)
O7 C26 C23 116.7(5)
C27 C26 C23 123.8(5)
C28 C27 C26 120.6(6)
C28 C27 H27 119.7
C26 C27 H27 119.7
O8 C28 C27 120.6(5)
O8 C28 C29 115.2(5)
C27 C28 C29 124.1(5)
C34 C29 C30 117.5(6)
C34 C29 C28 123.4(5)
C30 C29 C28 119.2(5)
C31 C30 C29 120.9(6)
C31 C30 H30 119.5
C29 C30 H30 119.5
C32 C31 C30 120.6(6)
C32 C31 H31 119.7
C30 C31 H31 119.7
C31 C32 C33 119.5(6)
C31 C32 C35 118.0(6)
C33 C32 C35 122.4(6)
C34 C33 C32 120.2(6)
C34 C33 H33 119.9
C32 C33 H33 119.9
C33 C34 C29 121.3(5)
C33 C34 H34 119.4
C29 C34 H34 119.4
O9 C35 O10 122.4(6)
O9 C35 C32 124.5(6)
O10 C35 C32 113.1(5)
O10 C36 H36A 109.5
O10 C36 H36B 109.5
H36A C36 H36B 109.5
O10 C36 H36C 109.5
H36A C36 H36C 109.5
H36B C36 H36C 109.5
C2 O1 C1 118.4(5)
C10 O3 H100 109.5
C17 O5 C18 115.6(5)
C20 O6 C19 117.5(5)
C28 O8 H101 109.5
C35 O10 C36 116.3(5)

loop_
_geom_bond_atom_site_label_1
_geom_bond_atom_site_label_2
_geom_bond_distance
C1 O1 1.433(8)
C1 H1A 0.9800
C1 H1B 0.9800
C1 H1C 0.9800
C2 O1 1.365(8)
C2 C7 1.376(9)
C2 C3 1.377(9)
C3 C4 1.377(9)
C3 H3 0.9500
C4 C5 1.401(8)
C4 H4 0.9500
C5 C6 1.402(9)
C5 C8 1.475(9)
C6 C7 1.399(9)
C6 H6 0.9500
C7 H7 0.9500
C8 O2 1.286(7)
C8 C9 1.404(9)
C9 C10 1.380(9)
C9 H9 0.9500
C10 O3 1.312(7)
C10 C11 1.474(9)
C11 C16 1.394(9)
C11 C12 1.403(9)
C12 C13 1.384(9)
C12 H12 0.9500
C13 C14 1.378(9)
C13 H13 0.9500
C14 C15 1.404(9)
C14 C17 1.482(9)
C15 C16 1.381(8)
C15 H15 0.9500
C16 H16 0.9500
C17 O4 1.213(7)
C17 O5 1.351(8)
C18 O5 1.440(7)
C18 H18A 0.9800
C18 H18B 0.9800
C18 H18C 0.9800
C19 O6 1.440(8)
C19 H19A 0.9800
C19 H19B 0.9800
C19 H19C 0.9800
C20 O6 1.360(8)
C20 C21 1.377(9)
C20 C25 1.416(9)
C21 C22 1.371(9)
C21 H21 0.9500
C22 C23 1.392(8)
C22 H22 0.9500
C23 C24 1.394(8)
C23 C26 1.466(9)
C24 C25 1.368(8)
C24 H24 0.9500
C25 H25 0.9500
C26 O7 1.298(7)
C26 C27 1.421(9)
C27 C28 1.382(9)
C27 H27 0.9500
C28 O8 1.319(7)
C28 C29 1.465(9)
C29 C34 1.400(9)
C29 C30 1.405(9)
C30 C31 1.382(9)
C30 H30 0.9500
C31 C32 1.380(9)
C31 H31 0.9500
C32 C33 1.386(8)
C32 C35 1.486(9)
C33 C34 1.383(8)
C33 H33 0.9500
C34 H34 0.9500
C35 O9 1.201(8)
C35 O10 1.357(8)
C36 O10 1.447(8)
C36 H36A 0.9800
C36 H36B 0.9800
C36 H36C 0.9800
O3 H100 0.8400
O8 H101 0.8400
